data_4103052
loop_
_publ_author_name
'Heather R. Lucas'
'Gerald J. Meyer'
'Kenneth D. Karlin'

_publ_section_title
;
 CO and O2 Binding to Pseudo-tetradentate Ligand-Copper(I) Complexes with
 a Variable N-Donor Moiety: Kinetic/Thermodynamic Investigation Reveals
 Ligand-Induced Changes in Reaction Mechanism
;
_journal_name_full 'Journal of the American Chemical Society'
_journal_page_first 12927
_journal_page_last 12940
_journal_paper_doi 10.1021/ja104107q
_journal_volume 132
_journal_year 2010
_chemical_formula_moiety 'C29 H30 Cu N4 O, C24 B F20'
_chemical_formula_sum 'C53 H30 B Cu F20 N4 O'
_chemical_formula_weight 1193.16
_chemical_name_systematic
; 
 ? 
;
_space_group_IT_number 14
_symmetry_cell_setting monoclinic
_symmetry_space_group_name_Hall '-P 2ybc'
_symmetry_space_group_name_H-M 'P 1 21/c 1'
_atom_sites_solution_hydrogens difmap
_atom_sites_solution_primary direct
_atom_sites_solution_secondary difmap
_audit_creation_method SHELXL-97
_cell_angle_alpha 90.00
_cell_angle_beta 100.426(4)
_cell_angle_gamma 90.00
_cell_formula_units_Z 4
_cell_length_a 16.5778(8)
_cell_length_b 16.6516(5)
_cell_length_c 17.8893(7)
_cell_measurement_reflns_used 6644
_cell_measurement_temperature 110(2)
_cell_measurement_theta_max 27.50
_cell_measurement_theta_min 3.82
_cell_volume 4856.8(3)
_computing_cell_refinement 'Oxford Diffraction CrysAlis RED'
_computing_data_collection 'Oxford Diffraction CrysAlis CCD'
_computing_data_reduction 'Oxford Diffraction CrysAlis RED'
_computing_molecular_graphics 'Sheldrick, G.M. (2000). SHELXTL v6.10.'
_computing_publication_material 'Sheldrick, G.M. (2000). SHELXTL v6.10.'
_computing_structure_refinement 'Sheldrick, G.M. (2000). SHELXTL v6.10.'
_computing_structure_solution 'Sheldrick, G.M. (2000). SHELXTL v6.10.'
_diffrn_ambient_temperature 110(2)
_diffrn_detector_area_resol_mean 15.9890
_diffrn_measured_fraction_theta_full 0.918
_diffrn_measured_fraction_theta_max 0.918
_diffrn_measurement_device_type 'Goniometer KM4/Xcalibur, detector: Sapphire3'
_diffrn_measurement_method '\w scans'
_diffrn_radiation_monochromator graphite
_diffrn_radiation_source 'Enhance (Mo) X-ray Source'
_diffrn_radiation_type MoK\a
_diffrn_radiation_wavelength 0.71073
_diffrn_reflns_av_R_equivalents 0.0416
_diffrn_reflns_av_sigmaI/netI 0.0707
_diffrn_reflns_limit_h_max 19
_diffrn_reflns_limit_h_min -18
_diffrn_reflns_limit_k_max 19
_diffrn_reflns_limit_k_min -19
_diffrn_reflns_limit_l_max 21
_diffrn_reflns_limit_l_min -18
_diffrn_reflns_number 18130
_diffrn_reflns_theta_full 25.00
_diffrn_reflns_theta_max 25.00
_diffrn_reflns_theta_min 3.82
_exptl_absorpt_coefficient_mu 0.573
_exptl_absorpt_correction_T_max 0.9664
_exptl_absorpt_correction_T_min 0.6478
_exptl_absorpt_correction_type analytical
_exptl_absorpt_process_details
;
CrysAlis RED, Oxford Diffraction Ltd.,
Version 1.171.32.5 (release 08-05-2007 CrysAlis171 .NET)
(compiled May  8 2007,13:10:02)
Analytical numeric absorption correction using a multifaceted crystal
   model based on expressions derived by R.C. Clark & J.S. Reid.
(Clark, R. C. & Reid, J. S. (1995). Acta Cryst. A51, 887-897)
;
_exptl_crystal_colour colorless
_exptl_crystal_density_diffrn 1.632
_exptl_crystal_density_method 'not measured'
_exptl_crystal_description blade
_exptl_crystal_F_000 2392
_exptl_crystal_size_max 0.83
_exptl_crystal_size_mid 0.14
_exptl_crystal_size_min 0.06
_refine_diff_density_max 0.474
_refine_diff_density_min -0.601
_refine_diff_density_rms 0.066
_refine_ls_extinction_method none
_refine_ls_goodness_of_fit_ref 1.033
_refine_ls_hydrogen_treatment constr
_refine_ls_matrix_type full
_refine_ls_number_parameters 755
_refine_ls_number_reflns 7842
_refine_ls_number_restraints 120
_refine_ls_restrained_S_all 1.035
_refine_ls_R_factor_all 0.1079
_refine_ls_R_factor_gt 0.0544
_refine_ls_shift/su_max 0.004
_refine_ls_shift/su_mean 0.000
_refine_ls_structure_factor_coef Fsqd
_refine_ls_weighting_details 'calc w=1/[\s^2^(Fo^2^)+(0.0505P)^2^+7.1610P] where P=(Fo^2^+2Fc^2^)/3'
_refine_ls_weighting_scheme calc
_refine_ls_wR_factor_gt 0.1119
_refine_ls_wR_factor_ref 0.1384
_reflns_number_gt 4791
_reflns_number_total 7842
_reflns_threshold_expression I>2\s(I)
_cod_data_source_file ja104107q_si_003.cif
_cod_data_source_block TBP-tmpa
_cod_original_sg_symbol_H-M 'P 21/c'
_cod_database_code 4103052

loop_
_symmetry_equiv_pos_as_xyz
'x, y, z'
'-x, y+1/2, -z+1/2'
'-x, -y, -z'
'x, -y-1/2, z-1/2'

loop_
_atom_site_label
_atom_site_type_symbol
_atom_site_fract_x
_atom_site_fract_y
_atom_site_fract_z
_atom_site_U_iso_or_equiv
_atom_site_adp_type
_atom_site_occupancy
_atom_site_symmetry_multiplicity
_atom_site_calc_flag
_atom_site_refinement_flags
_atom_site_disorder_assembly
_atom_site_disorder_group
Cu1 Cu 0.28527(4) 0.76486(3) 0.18990(4) 0.0462(2) Uani 1 1 d . . .
O1 O 0.3155(3) 0.9380(2) 0.1923(3) 0.0941(16) Uani 1 1 d . . .
N1 N 0.1699(3) 0.7155(3) 0.1683(3) 0.0568(12) Uani 1 1 d . . .
N2 N 0.3034(2) 0.6738(2) 0.1096(2) 0.0391(9) Uani 1 1 d . . .
N3 N 0.3624(3) 0.6920(2) 0.2627(2) 0.0421(10) Uani 1 1 d . . .
N4 N 0.2964(3) 0.8106(2) 0.0020(2) 0.0429(10) Uani 1 1 d . . .
C1 C 0.1096(4) 0.7281(4) 0.2070(4) 0.0773(19) Uani 1 1 d . . .
H1A H 0.1185 0.7646 0.2485 0.093 Uiso 1 1 calc R . .
C2 C 0.0330(4) 0.6891(5) 0.1887(5) 0.085(2) Uani 1 1 d . . .
H2A H -0.0098 0.6992 0.2163 0.102 Uiso 1 1 calc R . .
C3 C 0.0232(4) 0.6361(5) 0.1295(5) 0.087(2) Uani 1 1 d . . .
H3A H -0.0269 0.6074 0.1166 0.104 Uiso 1 1 calc R . .
C4 C 0.0827(4) 0.6237(4) 0.0891(4) 0.0731(19) Uani 1 1 d . . .
H4A H 0.0748 0.5867 0.0481 0.088 Uiso 1 1 calc R . .
C5 C 0.1569(3) 0.6659(3) 0.1081(3) 0.0544(14) Uani 1 1 d . . .
C6 C 0.2220(3) 0.6604(3) 0.0624(3) 0.0522(14) Uani 1 1 d . . .
H6A H 0.2121 0.7010 0.0213 0.063 Uiso 1 1 calc R . .
H6B H 0.2205 0.6066 0.0386 0.063 Uiso 1 1 calc R . .
C7 C 0.3281(3) 0.6012(3) 0.1567(3) 0.0410(12) Uani 1 1 d . . .
H7A H 0.3582 0.5639 0.1285 0.049 Uiso 1 1 calc R . .
H7B H 0.2784 0.5732 0.1667 0.049 Uiso 1 1 calc R . .
C8 C 0.3813(3) 0.6231(3) 0.2307(3) 0.0380(11) Uani 1 1 d . . .
C9 C 0.4443(3) 0.5734(3) 0.2658(3) 0.0519(14) Uani 1 1 d . . .
H9A H 0.4574 0.5253 0.2421 0.062 Uiso 1 1 calc R . .
C10 C 0.4875(4) 0.5960(4) 0.3363(4) 0.0681(18) Uani 1 1 d . . .
H10A H 0.5307 0.5634 0.3622 0.082 Uiso 1 1 calc R . .
C11 C 0.4669(4) 0.6665(4) 0.3682(3) 0.0642(17) Uani 1 1 d . . .
H11A H 0.4964 0.6832 0.4162 0.077 Uiso 1 1 calc R . .
C12 C 0.4041(4) 0.7123(3) 0.3308(3) 0.0543(14) Uani 1 1 d . . .
H12A H 0.3896 0.7601 0.3542 0.065 Uiso 1 1 calc R . .
C13 C 0.3658(3) 0.6929(3) 0.0622(3) 0.0449(12) Uani 1 1 d . . .
H13A H 0.3547 0.6604 0.0151 0.054 Uiso 1 1 calc R . .
H13B H 0.4207 0.6778 0.0903 0.054 Uiso 1 1 calc R . .
C14 C 0.3660(3) 0.7804(3) 0.0415(3) 0.0403(12) Uani 1 1 d . . .
C15 C 0.4353(3) 0.8271(3) 0.0635(3) 0.0484(13) Uani 1 1 d . . .
H15A H 0.4841 0.8040 0.0912 0.058 Uiso 1 1 calc R . .
C16 C 0.4327(4) 0.9077(3) 0.0449(3) 0.0539(14) Uani 1 1 d . . .
H16A H 0.4797 0.9409 0.0583 0.065 Uiso 1 1 calc R . .
C17 C 0.3594(4) 0.9387(3) 0.0061(3) 0.0526(14) Uani 1 1 d . . .
H17A H 0.3554 0.9942 -0.0065 0.063 Uiso 1 1 calc R . .
C18 C 0.2922(3) 0.8893(3) -0.0142(3) 0.0416(12) Uani 1 1 d . . .
C19 C 0.2113(3) 0.9199(3) -0.0544(3) 0.0430(12) Uani 1 1 d . A .
C20 C 0.1894(4) 0.9997(3) -0.0511(4) 0.0653(17) Uani 1 1 d . . .
H20A H 0.2284 1.0371 -0.0259 0.078 Uiso 1 1 calc R . .
C21 C 0.1117(4) 1.0263(3) -0.0838(4) 0.0708(18) Uani 1 1 d . A .
H21A H 0.0992 1.0817 -0.0807 0.085 Uiso 1 1 calc R . .
C22 C 0.0514(4) 0.9747(3) -0.1211(3) 0.0503(14) Uani 1 1 d . . .
C23 C 0.0746(4) 0.8957(4) -0.1248(3) 0.0727(19) Uani 1 1 d . A .
H23A H 0.0360 0.8581 -0.1501 0.087 Uiso 1 1 calc R . .
C24 C 0.1531(4) 0.8690(4) -0.0928(3) 0.0729(19) Uani 1 1 d . . .
H24A H 0.1665 0.8140 -0.0977 0.087 Uiso 1 1 calc R A .
C25 C -0.0362(4) 1.0039(3) -0.1525(3) 0.0604(14) Uani 0.812(6) 1 d PDU A 1
C26 C -0.0407(6) 1.0356(6) -0.2307(4) 0.093(3) Uani 0.812(6) 1 d PDU A 1
H26A H -0.0049 1.0826 -0.2293 0.140 Uiso 0.812(6) 1 calc PR A 1
H26B H -0.0973 1.0510 -0.2515 0.140 Uiso 0.812(6) 1 calc PR A 1
H26C H -0.0228 0.9940 -0.2628 0.140 Uiso 0.812(6) 1 calc PR A 1
C27 C -0.0624(5) 1.0702(4) -0.1024(4) 0.065(2) Uani 0.812(6) 1 d PDU A 1
H27A H -0.0239 1.1152 -0.0992 0.097 Uiso 0.812(6) 1 calc PR A 1
H27B H -0.0624 1.0489 -0.0513 0.097 Uiso 0.812(6) 1 calc PR A 1
H27C H -0.1177 1.0887 -0.1245 0.097 Uiso 0.812(6) 1 calc PR A 1
C28 C -0.1007(5) 0.9373(5) -0.1520(6) 0.093(3) Uani 0.812(6) 1 d PDU A 1
H28A H -0.1557 0.9611 -0.1605 0.140 Uiso 0.812(6) 1 calc PR A 1
H28B H -0.0905 0.9098 -0.1028 0.140 Uiso 0.812(6) 1 calc PR A 1
H28C H -0.0970 0.8985 -0.1925 0.140 Uiso 0.812(6) 1 calc PR A 1
C25' C -0.0362(4) 1.0039(3) -0.1525(3) 0.0604(14) Uani 0.188(6) 1 d PDU A 2
C26' C -0.067(2) 0.9609(18) -0.2260(13) 0.073(5) Uani 0.188(6) 1 d PDU A 2
H26D H -0.1207 0.9820 -0.2490 0.110 Uiso 0.188(6) 1 calc PR A 2
H26E H -0.0711 0.9033 -0.2161 0.110 Uiso 0.188(6) 1 calc PR A 2
H26F H -0.0281 0.9693 -0.2608 0.110 Uiso 0.188(6) 1 calc PR A 2
C27' C -0.029(2) 1.0922(12) -0.1764(19) 0.081(6) Uani 0.188(6) 1 d PDU A 2
H27D H 0.0251 1.1013 -0.1895 0.122 Uiso 0.188(6) 1 calc PR A 2
H27E H -0.0361 1.1275 -0.1342 0.122 Uiso 0.188(6) 1 calc PR A 2
H27F H -0.0717 1.1040 -0.2206 0.122 Uiso 0.188(6) 1 calc PR A 2
C28' C -0.083(2) 0.996(2) -0.0903(16) 0.085(6) Uani 0.188(6) 1 d PDU A 2
H28D H -0.1283 1.0347 -0.0976 0.127 Uiso 0.188(6) 1 calc PR A 2
H28E H -0.0469 1.0061 -0.0416 0.127 Uiso 0.188(6) 1 calc PR A 2
H28F H -0.1054 0.9413 -0.0904 0.127 Uiso 0.188(6) 1 calc PR A 2
C29 C 0.3039(4) 0.8715(3) 0.1906(3) 0.0569(15) Uani 1 1 d . . .
B1 B 0.7316(3) 0.8147(3) 0.4988(3) 0.0310(12) Uani 1 1 d . . .
F1 F 0.83662(17) 0.82426(17) 0.64403(14) 0.0488(7) Uani 1 1 d . . .
F2 F 0.8455(2) 0.72650(19) 0.76272(15) 0.0634(9) Uani 1 1 d . . .
F3 F 0.7433(2) 0.59670(18) 0.75551(15) 0.0627(9) Uani 1 1 d . . .
F4 F 0.63132(19) 0.57028(16) 0.62755(15) 0.0544(8) Uani 1 1 d . . .
F5 F 0.62347(17) 0.66384(14) 0.50772(14) 0.0420(7) Uani 1 1 d . . .
F6 F 0.75139(17) 0.66403(15) 0.42453(14) 0.0453(7) Uani 1 1 d . . .
F7 F 0.68331(18) 0.61799(16) 0.28463(15) 0.0527(8) Uani 1 1 d . . .
F8 F 0.57233(18) 0.71346(16) 0.19617(14) 0.0487(7) Uani 1 1 d . . .
F9 F 0.53152(17) 0.85788(15) 0.25046(14) 0.0447(7) Uani 1 1 d . . .
F10 F 0.59946(15) 0.90670(13) 0.38783(13) 0.0365(6) Uani 1 1 d . . .
F11 F 0.56561(15) 0.83336(14) 0.52152(14) 0.0373(6) Uani 1 1 d . . .
F12 F 0.49992(17) 0.95454(15) 0.58638(17) 0.0517(7) Uani 1 1 d . . .
F13 F 0.59221(19) 1.08467(17) 0.63912(17) 0.0622(9) Uani 1 1 d . . .
F14 F 0.75348(19) 1.08958(16) 0.62638(16) 0.0575(8) Uani 1 1 d . . .
F15 F 0.82053(16) 0.97099(15) 0.56124(14) 0.0439(7) Uani 1 1 d . . .
F16 F 0.77461(16) 0.94330(15) 0.40572(13) 0.0404(6) Uani 1 1 d . . .
F17 F 0.9090(2) 0.9573(2) 0.34517(17) 0.0682(9) Uani 1 1 d . . .
F18 F 1.0362(2) 0.8510(2) 0.3829(2) 0.0861(12) Uani 1 1 d . . .
F19 F 1.02261(19) 0.7307(2) 0.48210(19) 0.0741(10) Uani 1 1 d . . .
F20 F 0.88861(17) 0.71248(17) 0.53894(16) 0.0550(8) Uani 1 1 d . . .
C101 C 0.7326(3) 0.7482(3) 0.5681(2) 0.0322(11) Uani 1 1 d . . .
C102 C 0.7852(3) 0.7604(3) 0.6361(3) 0.0364(11) Uani 1 1 d . . .
C103 C 0.7910(3) 0.7110(3) 0.6989(3) 0.0420(12) Uani 1 1 d . . .
C104 C 0.7397(3) 0.6463(3) 0.6958(3) 0.0450(13) Uani 1 1 d . . .
C105 C 0.6837(3) 0.6328(3) 0.6311(3) 0.0394(12) Uani 1 1 d . . .
C106 C 0.6810(3) 0.6829(3) 0.5688(2) 0.0339(11) Uani 1 1 d . . .
C107 C 0.6771(3) 0.7868(2) 0.4156(2) 0.0292(10) Uani 1 1 d . . .
C108 C 0.6958(3) 0.7146(2) 0.3834(2) 0.0318(10) Uani 1 1 d . . .
C109 C 0.6624(3) 0.6893(3) 0.3119(3) 0.0374(11) Uani 1 1 d . . .
C110 C 0.6066(3) 0.7376(3) 0.2667(2) 0.0342(11) Uani 1 1 d . . .
C111 C 0.5855(3) 0.8095(2) 0.2947(2) 0.0318(10) Uani 1 1 d . . .
C112 C 0.6214(3) 0.8331(2) 0.3667(2) 0.0302(10) Uani 1 1 d . . .
C113 C 0.6962(3) 0.8956(3) 0.5352(2) 0.0308(10) Uani 1 1 d . . .
C114 C 0.6154(3) 0.8969(2) 0.5461(2) 0.0329(11) Uani 1 1 d . . .
C115 C 0.5793(3) 0.9580(3) 0.5796(3) 0.0355(11) Uani 1 1 d . . .
C116 C 0.6255(3) 1.0238(3) 0.6069(3) 0.0411(12) Uani 1 1 d . . .
C117 C 0.7065(3) 1.0258(3) 0.5996(3) 0.0387(12) Uani 1 1 d . . .
C118 C 0.7403(3) 0.9633(3) 0.5651(2) 0.0335(10) Uani 1 1 d . . .
C119 C 0.8227(3) 0.8271(3) 0.4758(2) 0.0320(10) Uani 1 1 d . . .
C120 C 0.8347(3) 0.8882(3) 0.4261(2) 0.0358(11) Uani 1 1 d . . .
C121 C 0.9040(3) 0.8972(3) 0.3944(3) 0.0465(13) Uani 1 1 d . . .
C122 C 0.9670(3) 0.8435(4) 0.4119(3) 0.0552(15) Uani 1 1 d . . .
C123 C 0.9595(3) 0.7827(3) 0.4610(3) 0.0518(14) Uani 1 1 d . . .
C124 C 0.8892(3) 0.7751(3) 0.4911(3) 0.0427(12) Uani 1 1 d . . .

loop_
_atom_site_aniso_label
_atom_site_aniso_U_11
_atom_site_aniso_U_22
_atom_site_aniso_U_33
_atom_site_aniso_U_23
_atom_site_aniso_U_13
_atom_site_aniso_U_12
Cu1 0.0503(4) 0.0360(3) 0.0533(4) 0.0020(3) 0.0120(3) 0.0070(3)
O1 0.143(5) 0.034(2) 0.106(4) -0.008(2) 0.023(3) 0.000(3)
N1 0.041(3) 0.062(3) 0.071(3) 0.021(3) 0.019(3) 0.019(2)
N2 0.039(2) 0.031(2) 0.044(2) 0.0065(17) -0.002(2) -0.0014(17)
N3 0.050(3) 0.040(2) 0.037(2) 0.0040(18) 0.009(2) -0.0077(19)
N4 0.052(3) 0.038(2) 0.038(2) -0.0016(18) 0.006(2) 0.003(2)
C1 0.058(4) 0.100(5) 0.076(5) 0.026(4) 0.017(4) 0.024(4)
C2 0.029(4) 0.135(7) 0.093(6) 0.034(5) 0.014(4) 0.014(4)
C3 0.047(4) 0.125(7) 0.084(5) 0.040(5) -0.003(4) 0.005(4)
C4 0.043(4) 0.096(5) 0.072(4) 0.032(4) -0.012(3) -0.006(3)
C5 0.047(4) 0.050(3) 0.063(4) 0.022(3) 0.002(3) 0.008(3)
C6 0.051(4) 0.051(3) 0.049(3) 0.006(2) -0.008(3) -0.006(3)
C7 0.041(3) 0.026(2) 0.055(3) 0.005(2) 0.005(3) 0.002(2)
C8 0.034(3) 0.031(3) 0.047(3) 0.014(2) 0.002(2) -0.007(2)
C9 0.040(3) 0.046(3) 0.067(4) 0.029(3) 0.005(3) 0.002(2)
C10 0.055(4) 0.076(4) 0.064(4) 0.046(4) -0.015(3) -0.012(3)
C11 0.073(5) 0.078(4) 0.038(3) 0.017(3) -0.001(3) -0.027(4)
C12 0.062(4) 0.064(4) 0.033(3) 0.006(3) -0.002(3) -0.013(3)
C13 0.050(3) 0.038(3) 0.048(3) -0.004(2) 0.012(3) 0.004(2)
C14 0.050(3) 0.040(3) 0.030(3) -0.003(2) 0.005(2) 0.001(2)
C15 0.056(4) 0.048(3) 0.040(3) 0.000(2) 0.004(3) 0.002(3)
C16 0.052(4) 0.051(3) 0.058(4) -0.003(3) 0.007(3) -0.012(3)
C17 0.068(4) 0.040(3) 0.051(3) 0.008(2) 0.014(3) -0.005(3)
C18 0.057(4) 0.033(3) 0.037(3) 0.010(2) 0.015(3) 0.006(2)
C19 0.053(3) 0.038(3) 0.040(3) 0.010(2) 0.012(3) 0.001(2)
C20 0.060(4) 0.045(3) 0.094(5) 0.003(3) 0.022(4) 0.000(3)
C21 0.059(4) 0.040(3) 0.117(6) 0.011(3) 0.025(4) 0.004(3)
C22 0.065(4) 0.042(3) 0.045(3) 0.008(2) 0.011(3) 0.014(3)
C23 0.084(5) 0.059(4) 0.062(4) -0.007(3) -0.021(3) 0.016(3)
C24 0.085(5) 0.053(4) 0.068(4) -0.002(3) -0.021(4) 0.020(3)
C25 0.069(3) 0.058(3) 0.055(3) 0.015(2) 0.014(3) 0.018(3)
C26 0.092(6) 0.128(7) 0.057(5) 0.017(5) 0.009(4) 0.034(5)
C27 0.057(5) 0.074(5) 0.064(4) -0.001(4) 0.011(4) 0.015(4)
C28 0.060(5) 0.079(5) 0.138(7) 0.002(5) 0.008(5) 0.001(4)
C25' 0.069(3) 0.058(3) 0.055(3) 0.015(2) 0.014(3) 0.018(3)
C26' 0.064(10) 0.075(10) 0.076(10) 0.011(9) -0.001(9) 0.023(9)
C27' 0.080(10) 0.076(10) 0.078(10) 0.001(9) -0.010(10) 0.028(9)
C28' 0.076(10) 0.091(10) 0.086(10) 0.007(10) 0.011(10) 0.019(10)
C29 0.074(4) 0.045(3) 0.053(3) -0.002(3) 0.014(3) 0.012(3)
B1 0.032(3) 0.030(3) 0.029(3) 0.002(2) 0.000(2) 0.006(2)
F1 0.0444(17) 0.0626(18) 0.0339(15) 0.0021(13) -0.0078(13) -0.0029(15)
F2 0.064(2) 0.089(2) 0.0298(16) 0.0101(15) -0.0121(15) 0.0047(18)
F3 0.077(2) 0.071(2) 0.0393(17) 0.0238(15) 0.0093(16) 0.0143(17)
F4 0.077(2) 0.0420(16) 0.0457(17) 0.0111(13) 0.0159(16) -0.0004(15)
F5 0.0484(18) 0.0383(14) 0.0366(16) 0.0051(11) 0.0004(13) -0.0013(12)
F6 0.0553(19) 0.0402(15) 0.0380(15) 0.0019(12) 0.0018(14) 0.0182(13)
F7 0.070(2) 0.0421(16) 0.0444(17) -0.0129(13) 0.0065(15) 0.0118(14)
F8 0.062(2) 0.0496(16) 0.0304(15) -0.0054(12) -0.0037(14) -0.0018(14)
F9 0.0520(18) 0.0446(15) 0.0304(14) 0.0029(12) -0.0114(13) 0.0060(13)
F10 0.0405(16) 0.0289(13) 0.0369(14) 0.0011(11) -0.0020(12) 0.0083(11)
F11 0.0351(15) 0.0331(14) 0.0450(15) -0.0057(11) 0.0106(12) -0.0002(11)
F12 0.0419(18) 0.0467(16) 0.071(2) -0.0080(14) 0.0211(15) 0.0060(13)
F13 0.062(2) 0.0476(18) 0.080(2) -0.0279(15) 0.0196(18) 0.0061(15)
F14 0.060(2) 0.0512(18) 0.0608(19) -0.0221(15) 0.0093(16) -0.0124(15)
F15 0.0341(16) 0.0532(17) 0.0432(16) -0.0105(12) 0.0035(13) -0.0056(13)
F16 0.0441(17) 0.0436(15) 0.0327(14) 0.0032(11) 0.0046(13) 0.0047(13)
F17 0.067(2) 0.084(2) 0.059(2) 0.0110(17) 0.0256(18) -0.0164(18)
F18 0.048(2) 0.136(3) 0.082(3) 0.005(2) 0.033(2) 0.004(2)
F19 0.0386(19) 0.106(3) 0.076(2) -0.004(2) 0.0078(17) 0.0262(18)
F20 0.0458(19) 0.0616(19) 0.0575(19) 0.0130(15) 0.0093(15) 0.0228(14)
C101 0.037(3) 0.037(3) 0.022(2) -0.0005(18) 0.005(2) 0.009(2)
C102 0.038(3) 0.038(3) 0.032(3) 0.004(2) 0.004(2) 0.009(2)
C103 0.047(3) 0.056(3) 0.022(3) 0.001(2) 0.004(2) 0.011(3)
C104 0.061(4) 0.047(3) 0.027(3) 0.015(2) 0.009(3) 0.022(3)
C105 0.050(3) 0.032(3) 0.039(3) 0.010(2) 0.016(3) 0.008(2)
C106 0.039(3) 0.038(3) 0.023(2) 0.0033(19) 0.001(2) 0.015(2)
C107 0.037(3) 0.026(2) 0.026(2) -0.0013(18) 0.009(2) 0.0016(19)
C108 0.036(3) 0.036(3) 0.020(2) 0.0064(19) -0.003(2) 0.008(2)
C109 0.048(3) 0.032(3) 0.034(3) -0.002(2) 0.013(2) 0.003(2)
C110 0.041(3) 0.039(3) 0.021(2) -0.004(2) 0.003(2) -0.008(2)
C111 0.030(3) 0.034(3) 0.028(3) 0.0077(19) -0.005(2) 0.002(2)
C112 0.031(3) 0.029(2) 0.030(3) 0.0020(19) 0.004(2) -0.0015(19)
C113 0.030(3) 0.036(2) 0.025(2) 0.0028(19) 0.001(2) 0.005(2)
C114 0.045(3) 0.024(2) 0.028(2) 0.0014(18) 0.001(2) 0.000(2)
C115 0.030(3) 0.038(3) 0.039(3) 0.001(2) 0.008(2) 0.006(2)
C116 0.046(3) 0.034(3) 0.044(3) -0.007(2) 0.011(3) 0.009(2)
C117 0.047(3) 0.030(2) 0.037(3) -0.007(2) 0.004(2) -0.007(2)
C118 0.027(3) 0.041(3) 0.030(3) 0.000(2) 0.001(2) -0.004(2)
C119 0.032(3) 0.040(3) 0.022(2) -0.0050(19) -0.002(2) 0.000(2)
C120 0.031(3) 0.044(3) 0.032(3) -0.005(2) 0.005(2) 0.004(2)
C121 0.050(3) 0.051(3) 0.038(3) -0.003(2) 0.007(3) -0.013(3)
C122 0.037(3) 0.080(4) 0.050(3) -0.009(3) 0.013(3) -0.002(3)
C123 0.034(3) 0.072(4) 0.047(3) -0.008(3) 0.001(3) 0.012(3)
C124 0.041(3) 0.050(3) 0.035(3) 0.003(2) 0.002(2) 0.007(2)

loop_
_atom_type_symbol
_atom_type_description
_atom_type_scat_dispersion_real
_atom_type_scat_dispersion_imag
_atom_type_scat_source
C C 0.0033 0.0016 'International Tables Vol C Tables 4.2.6.8 and 6.1.1.4'
H H 0.0000 0.0000 'International Tables Vol C Tables 4.2.6.8 and 6.1.1.4'
B B 0.0013 0.0007 'International Tables Vol C Tables 4.2.6.8 and 6.1.1.4'
N N 0.0061 0.0033 'International Tables Vol C Tables 4.2.6.8 and 6.1.1.4'
O O 0.0106 0.0060 'International Tables Vol C Tables 4.2.6.8 and 6.1.1.4'
F F 0.0171 0.0103 'International Tables Vol C Tables 4.2.6.8 and 6.1.1.4'
Cu Cu 0.3201 1.2651 'International Tables Vol C Tables 4.2.6.8 and 6.1.1.4'

loop_
_geom_angle_atom_site_label_1
_geom_angle_atom_site_label_2
_geom_angle_atom_site_label_3
_geom_angle
C29 Cu1 N3 119.5(2)
C29 Cu1 N1 123.3(2)
N3 Cu1 N1 109.60(16)
C29 Cu1 N2 131.00(19)
N3 Cu1 N2 81.99(15)
N1 Cu1 N2 80.19(17)
C1 N1 C5 119.1(6)
C1 N1 Cu1 126.9(5)
C5 N1 Cu1 114.0(4)
C6 N2 C13 111.5(4)
C6 N2 C7 109.3(4)
C13 N2 C7 110.4(4)
C6 N2 Cu1 105.4(3)
C13 N2 Cu1 115.3(3)
C7 N2 Cu1 104.5(3)
C12 N3 C8 119.0(5)
C12 N3 Cu1 126.3(4)
C8 N3 Cu1 113.6(3)
C14 N4 C18 119.1(4)
N1 C1 C2 122.4(7)
N1 C1 H1A 118.8
C2 C1 H1A 118.8
C3 C2 C1 117.0(6)
C3 C2 H2A 121.5
C1 C2 H2A 121.5
C4 C3 C2 121.4(7)
C4 C3 H3A 119.3
C2 C3 H3A 119.3
C3 C4 C5 119.5(7)
C3 C4 H4A 120.3
C5 C4 H4A 120.3
N1 C5 C4 120.5(6)
N1 C5 C6 117.2(5)
C4 C5 C6 122.3(6)
C5 C6 N2 111.2(4)
C5 C6 H6A 109.4
N2 C6 H6A 109.4
C5 C6 H6B 109.4
N2 C6 H6B 109.4
H6A C6 H6B 108.0
N2 C7 C8 111.2(4)
N2 C7 H7A 109.4
C8 C7 H7A 109.4
N2 C7 H7B 109.4
C8 C7 H7B 109.4
H7A C7 H7B 108.0
N3 C8 C9 121.9(5)
N3 C8 C7 116.1(4)
C9 C8 C7 122.0(5)
C10 C9 C8 118.2(5)
C10 C9 H9A 120.9
C8 C9 H9A 120.9
C11 C10 C9 118.9(5)
C11 C10 H10A 120.5
C9 C10 H10A 120.5
C12 C11 C10 120.0(5)
C12 C11 H11A 120.0
C10 C11 H11A 120.0
N3 C12 C11 122.0(6)
N3 C12 H12A 119.0
C11 C12 H12A 119.0
N2 C13 C14 112.3(4)
N2 C13 H13A 109.1
C14 C13 H13A 109.1
N2 C13 H13B 109.1
C14 C13 H13B 109.1
H13A C13 H13B 107.9
N4 C14 C15 122.1(4)
N4 C14 C13 117.0(4)
C15 C14 C13 120.9(5)
C16 C15 C14 119.3(5)
C16 C15 H15A 120.4
C14 C15 H15A 120.4
C15 C16 C17 118.0(5)
C15 C16 H16A 121.0
C17 C16 H16A 121.0
C18 C17 C16 120.2(5)
C18 C17 H17A 119.9
C16 C17 H17A 119.9
N4 C18 C17 121.3(5)
N4 C18 C19 116.4(4)
C17 C18 C19 122.4(4)
C24 C19 C20 116.7(5)
C24 C19 C18 121.3(5)
C20 C19 C18 121.8(5)
C19 C20 C21 121.3(6)
C19 C20 H20A 119.4
C21 C20 H20A 119.4
C20 C21 C22 122.4(5)
C20 C21 H21A 118.8
C22 C21 H21A 118.8
C23 C22 C21 115.4(5)
C23 C22 C25 122.6(5)
C21 C22 C25 121.9(5)
C22 C23 C24 122.2(6)
C22 C23 H23A 118.9
C24 C23 H23A 118.9
C19 C24 C23 121.8(5)
C19 C24 H24A 119.1
C23 C24 H24A 119.1
C26 C25 C27 108.9(6)
C26 C25 C22 109.9(5)
C27 C25 C22 111.3(5)
C26 C25 C28 110.1(7)
C27 C25 C28 104.1(6)
C22 C25 C28 112.4(5)
H26D C26' H26E 109.5
H26D C26' H26F 109.5
H26E C26' H26F 109.5
H27D C27' H27E 109.5
H27D C27' H27F 109.5
H27E C27' H27F 109.5
H28D C28' H28E 109.5
H28D C28' H28F 109.5
H28E C28' H28F 109.5
O1 C29 Cu1 178.9(5)
C119 B1 C113 113.8(4)
C119 B1 C107 100.7(3)
C113 B1 C107 114.1(4)
C119 B1 C101 112.6(4)
C113 B1 C101 101.9(3)
C107 B1 C101 114.4(4)
C102 C101 C106 113.6(4)
C102 C101 B1 118.8(4)
C106 C101 B1 127.4(4)
F1 C102 C101 119.6(4)
F1 C102 C103 115.6(4)
C101 C102 C103 124.8(5)
F2 C103 C104 120.2(4)
F2 C103 C102 120.8(5)
C104 C103 C102 119.0(5)
F3 C104 C105 119.9(5)
F3 C104 C103 120.9(5)
C105 C104 C103 119.2(4)
F4 C105 C104 120.0(4)
F4 C105 C106 120.0(4)
C104 C105 C106 120.0(5)
F5 C106 C105 115.1(4)
F5 C106 C101 121.5(4)
C105 C106 C101 123.3(4)
C112 C107 C108 113.1(4)
C112 C107 B1 126.9(4)
C108 C107 B1 119.2(4)
F6 C108 C109 115.9(4)
F6 C108 C107 119.3(4)
C109 C108 C107 124.8(4)
F7 C109 C108 121.4(4)
F7 C109 C110 119.4(4)
C108 C109 C110 119.2(4)
F8 C110 C111 120.7(4)
F8 C110 C109 120.1(4)
C111 C110 C109 119.1(4)
F9 C111 C110 119.6(4)
F9 C111 C112 120.4(4)
C110 C111 C112 119.9(4)
F10 C112 C111 115.4(4)
F10 C112 C107 120.7(4)
C111 C112 C107 123.9(4)
C114 C113 C118 112.7(4)
C114 C113 B1 119.3(4)
C118 C113 B1 127.7(4)
F11 C114 C115 115.5(4)
F11 C114 C113 119.1(4)
C115 C114 C113 125.5(4)
F12 C115 C114 121.2(4)
F12 C115 C116 119.6(4)
C114 C115 C116 119.2(4)
F13 C116 C115 120.8(4)
F13 C116 C117 120.7(4)
C115 C116 C117 118.6(4)
F14 C117 C116 119.7(4)
F14 C117 C118 119.8(4)
C116 C117 C118 120.4(4)
F15 C118 C117 115.7(4)
F15 C118 C113 120.6(4)
C117 C118 C113 123.7(4)
C124 C119 C120 112.4(4)
C124 C119 B1 127.1(4)
C120 C119 B1 119.7(4)
F16 C120 C121 116.3(4)
F16 C120 C119 119.0(4)
C121 C120 C119 124.7(5)
F17 C121 C122 120.0(5)
F17 C121 C120 120.3(5)
C122 C121 C120 119.7(5)
F18 C122 C123 120.1(5)
F18 C122 C121 121.3(5)
C123 C122 C121 118.6(5)
F19 C123 C122 119.9(5)
F19 C123 C124 119.8(5)
C122 C123 C124 120.3(5)
F20 C124 C123 115.0(4)
F20 C124 C119 120.6(4)
C123 C124 C119 124.4(5)

loop_
_geom_bond_atom_site_label_1
_geom_bond_atom_site_label_2
_geom_bond_distance
Cu1 C29 1.801(6)
Cu1 N3 2.050(4)
Cu1 N1 2.053(5)
Cu1 N2 2.147(4)
O1 C29 1.124(6)
N1 C1 1.332(7)
N1 C5 1.343(7)
N2 C6 1.473(6)
N2 C13 1.485(6)
N2 C7 1.489(5)
N3 C12 1.331(6)
N3 C8 1.344(6)
N4 C14 1.337(6)
N4 C18 1.342(6)
C1 C2 1.410(9)
C1 H1A 0.9500
C2 C3 1.365(10)
C2 H2A 0.9500
C3 C4 1.340(9)
C3 H3A 0.9500
C4 C5 1.403(8)
C4 H4A 0.9500
C5 C6 1.469(8)
C6 H6A 0.9900
C6 H6B 0.9900
C7 C8 1.496(6)
C7 H7A 0.9900
C7 H7B 0.9900
C8 C9 1.390(6)
C9 C10 1.385(8)
C9 H9A 0.9500
C10 C11 1.374(8)
C10 H10A 0.9500
C11 C12 1.365(8)
C11 H11A 0.9500
C12 H12A 0.9500
C13 C14 1.504(6)
C13 H13A 0.9900
C13 H13B 0.9900
C14 C15 1.385(7)
C15 C16 1.382(7)
C15 H15A 0.9500
C16 C17 1.385(7)
C16 H16A 0.9500
C17 C18 1.380(7)
C17 H17A 0.9500
C18 C19 1.493(7)
C19 C24 1.372(8)
C19 C20 1.381(7)
C20 C21 1.388(8)
C20 H20A 0.9500
C21 C22 1.393(8)
C21 H21A 0.9500
C22 C23 1.376(7)
C22 C25 1.537(8)
C23 C24 1.396(8)
C23 H23A 0.9500
C24 H24A 0.9500
C25 C26 1.483(9)
C25 C27 1.534(8)
C25 C28 1.543(9)
C26 H26A 0.9800
C26 H26B 0.9800
C26 H26C 0.9800
C27 H27A 0.9800
C27 H27B 0.9800
C27 H27C 0.9800
C28 H28A 0.9800
C28 H28B 0.9800
C28 H28C 0.9800
C26' H26D 0.9800
C26' H26E 0.9800
C26' H26F 0.9800
C27' H27D 0.9800
C27' H27E 0.9800
C27' H27F 0.9800
C28' H28D 0.9800
C28' H28E 0.9800
C28' H28F 0.9800
B1 C119 1.648(7)
B1 C113 1.650(6)
B1 C107 1.660(7)
B1 C101 1.660(6)
F1 C102 1.354(5)
F2 C103 1.346(5)
F3 C104 1.344(5)
F4 C105 1.350(5)
F5 C106 1.352(5)
F6 C108 1.361(5)
F7 C109 1.352(5)
F8 C110 1.348(5)
F9 C111 1.350(5)
F10 C112 1.351(5)
F11 C114 1.364(5)
F12 C115 1.345(5)
F13 C116 1.334(5)
F14 C117 1.352(5)
F15 C118 1.351(5)
F16 C120 1.354(5)
F17 C121 1.347(6)
F18 C122 1.348(6)
F19 C123 1.358(6)
F20 C124 1.351(5)
C101 C102 1.377(6)
C101 C106 1.386(6)
C102 C103 1.382(6)
C103 C104 1.367(7)
C104 C105 1.365(7)
C105 C106 1.386(6)
C107 C112 1.387(6)
C107 C108 1.393(6)
C108 C109 1.365(6)
C109 C110 1.373(6)
C110 C111 1.367(6)
C111 C112 1.376(6)
C113 C114 1.388(6)
C113 C118 1.396(6)
C114 C115 1.373(6)
C115 C116 1.374(6)
C116 C117 1.374(7)
C117 C118 1.379(6)
C119 C124 1.389(6)
C119 C120 1.390(6)
C120 C121 1.378(7)
C121 C122 1.368(7)
C122 C123 1.360(7)
C123 C124 1.376(7)

loop_
_geom_torsion_atom_site_label_1
_geom_torsion_atom_site_label_2
_geom_torsion_atom_site_label_3
_geom_torsion_atom_site_label_4
_geom_torsion
C29 Cu1 N1 C1 -59.0(5)
N3 Cu1 N1 C1 90.1(5)
N2 Cu1 N1 C1 167.9(5)
C29 Cu1 N1 C5 120.8(4)
N3 Cu1 N1 C5 -90.0(4)
N2 Cu1 N1 C5 -12.2(3)
C29 Cu1 N2 C6 -99.3(4)
N3 Cu1 N2 C6 138.3(3)
N1 Cu1 N2 C6 26.7(3)
C29 Cu1 N2 C13 24.1(4)
N3 Cu1 N2 C13 -98.3(3)
N1 Cu1 N2 C13 150.1(3)
C29 Cu1 N2 C7 145.5(3)
N3 Cu1 N2 C7 23.1(3)
N1 Cu1 N2 C7 -88.5(3)
C29 Cu1 N3 C12 29.9(5)
N1 Cu1 N3 C12 -120.6(4)
N2 Cu1 N3 C12 162.8(4)
C29 Cu1 N3 C8 -138.1(3)
N1 Cu1 N3 C8 71.4(3)
N2 Cu1 N3 C8 -5.2(3)
C5 N1 C1 C2 2.1(8)
Cu1 N1 C1 C2 -178.1(4)
N1 C1 C2 C3 1.0(10)
C1 C2 C3 C4 -2.1(10)
C2 C3 C4 C5 0.1(10)
C1 N1 C5 C4 -4.2(8)
Cu1 N1 C5 C4 176.0(4)
C1 N1 C5 C6 173.8(5)
Cu1 N1 C5 C6 -6.1(6)
C3 C4 C5 N1 3.1(9)
C3 C4 C5 C6 -174.7(5)
N1 C5 C6 N2 30.6(6)
C4 C5 C6 N2 -151.5(5)
C13 N2 C6 C5 -162.9(4)
C7 N2 C6 C5 74.8(5)
Cu1 N2 C6 C5 -37.0(4)
C6 N2 C7 C8 -149.2(4)
C13 N2 C7 C8 87.8(5)
Cu1 N2 C7 C8 -36.8(4)
C12 N3 C8 C9 -1.6(7)
Cu1 N3 C8 C9 167.4(4)
C12 N3 C8 C7 175.8(4)
Cu1 N3 C8 C7 -15.3(5)
N2 C7 C8 N3 36.8(6)
N2 C7 C8 C9 -145.9(4)
N3 C8 C9 C10 0.9(7)
C7 C8 C9 C10 -176.3(4)
C8 C9 C10 C11 -0.5(8)
C9 C10 C11 C12 0.8(8)
C8 N3 C12 C11 1.9(7)
Cu1 N3 C12 C11 -165.5(4)
C10 C11 C12 N3 -1.6(8)
C6 N2 C13 C14 84.0(5)
C7 N2 C13 C14 -154.4(4)
Cu1 N2 C13 C14 -36.2(5)
C18 N4 C14 C15 -2.7(7)
C18 N4 C14 C13 176.5(4)
N2 C13 C14 N4 -59.8(5)
N2 C13 C14 C15 119.4(5)
N4 C14 C15 C16 0.6(7)
C13 C14 C15 C16 -178.6(4)
C14 C15 C16 C17 1.4(7)
C15 C16 C17 C18 -1.3(8)
C14 N4 C18 C17 2.8(7)
C14 N4 C18 C19 -176.5(4)
C16 C17 C18 N4 -0.8(7)
C16 C17 C18 C19 178.5(5)
N4 C18 C19 C24 -19.3(7)
C17 C18 C19 C24 161.4(5)
N4 C18 C19 C20 156.8(5)
C17 C18 C19 C20 -22.6(7)
C24 C19 C20 C21 1.2(8)
C18 C19 C20 C21 -175.0(5)
C19 C20 C21 C22 0.6(10)
C20 C21 C22 C23 -1.5(9)
C20 C21 C22 C25 175.9(5)
C21 C22 C23 C24 0.7(9)
C25 C22 C23 C24 -176.7(6)
C20 C19 C24 C23 -2.0(9)
C18 C19 C24 C23 174.2(5)
C22 C23 C24 C19 1.1(10)
C23 C22 C25 C26 -95.6(8)
C21 C22 C25 C26 87.2(8)
C23 C22 C25 C27 143.7(6)
C21 C22 C25 C27 -33.5(8)
C23 C22 C25 C28 27.4(8)
C21 C22 C25 C28 -149.8(6)
C119 B1 C101 C102 56.7(5)
C113 B1 C101 C102 -65.6(5)
C107 B1 C101 C102 170.8(4)
C119 B1 C101 C106 -129.1(5)
C113 B1 C101 C106 108.6(5)
C107 B1 C101 C106 -14.9(6)
C106 C101 C102 F1 -177.4(4)
B1 C101 C102 F1 -2.3(6)
C106 C101 C102 C103 3.5(7)
B1 C101 C102 C103 178.5(4)
F1 C102 C103 F2 -0.7(6)
C101 C102 C103 F2 178.6(4)
F1 C102 C103 C104 178.5(4)
C101 C102 C103 C104 -2.3(7)
F2 C103 C104 F3 -0.8(7)
C102 C103 C104 F3 180.0(4)
F2 C103 C104 C105 178.6(4)
C102 C103 C104 C105 -0.6(7)
F3 C104 C105 F4 0.9(7)
C103 C104 C105 F4 -178.5(4)
F3 C104 C105 C106 -178.7(4)
C103 C104 C105 C106 1.9(7)
F4 C105 C106 F5 0.2(6)
C104 C105 C106 F5 179.7(4)
F4 C105 C106 C101 179.9(4)
C104 C105 C106 C101 -0.5(7)
C102 C101 C106 F5 177.7(4)
B1 C101 C106 F5 3.2(7)
C102 C101 C106 C105 -2.0(6)
B1 C101 C106 C105 -176.5(4)
C119 B1 C107 C112 -104.5(5)
C113 B1 C107 C112 17.8(6)
C101 B1 C107 C112 134.5(4)
C119 B1 C107 C108 64.6(5)
C113 B1 C107 C108 -173.1(4)
C101 B1 C107 C108 -56.4(5)
C112 C107 C108 F6 178.4(4)
B1 C107 C108 F6 7.8(6)
C112 C107 C108 C109 -1.5(7)
B1 C107 C108 C109 -172.1(4)
F6 C108 C109 F7 0.6(6)
C107 C108 C109 F7 -179.6(4)
F6 C108 C109 C110 -179.2(4)
C107 C108 C109 C110 0.7(7)
F7 C109 C110 F8 0.9(7)
C108 C109 C110 F8 -179.4(4)
F7 C109 C110 C111 179.7(4)
C108 C109 C110 C111 -0.5(7)
F8 C110 C111 F9 -1.9(6)
C109 C110 C111 F9 179.2(4)
F8 C110 C111 C112 -179.8(4)
C109 C110 C111 C112 1.3(7)
F9 C111 C112 F10 -0.9(6)
C110 C111 C112 F10 177.0(4)
F9 C111 C112 C107 179.7(4)
C110 C111 C112 C107 -2.4(7)
C108 C107 C112 F10 -177.0(4)
B1 C107 C112 F10 -7.3(7)
C108 C107 C112 C111 2.4(6)
B1 C107 C112 C111 172.0(4)
C119 B1 C113 C114 170.3(4)
C107 B1 C113 C114 55.5(5)
C101 B1 C113 C114 -68.3(5)
C119 B1 C113 C118 -17.1(6)
C107 B1 C113 C118 -131.9(4)
C101 B1 C113 C118 104.3(5)
C118 C113 C114 F11 -178.2(4)
B1 C113 C114 F11 -4.5(6)
C118 C113 C114 C115 2.4(6)
B1 C113 C114 C115 176.1(4)
F11 C114 C115 F12 -0.7(6)
C113 C114 C115 F12 178.7(4)
F11 C114 C115 C116 179.1(4)
C113 C114 C115 C116 -1.5(7)
F12 C115 C116 F13 -0.9(7)
C114 C115 C116 F13 179.3(4)
F12 C115 C116 C117 179.7(4)
C114 C115 C116 C117 0.0(7)
F13 C116 C117 F14 1.1(7)
C115 C116 C117 F14 -179.6(4)
F13 C116 C117 C118 -179.0(4)
C115 C116 C117 C118 0.4(7)
F14 C117 C118 F15 0.3(6)
C116 C117 C118 F15 -179.6(4)
F14 C117 C118 C113 -179.3(4)
C116 C117 C118 C113 0.7(7)
C114 C113 C118 F15 178.3(4)
B1 C113 C118 F15 5.3(7)
C114 C113 C118 C117 -2.0(6)
B1 C113 C118 C117 -175.0(4)
C113 B1 C119 C124 134.8(5)
C107 B1 C119 C124 -102.7(5)
C101 B1 C119 C124 19.5(6)
C113 B1 C119 C120 -56.1(5)
C107 B1 C119 C120 66.4(5)
C101 B1 C119 C120 -171.4(4)
C124 C119 C120 F16 179.7(4)
B1 C119 C120 F16 9.1(6)
C124 C119 C120 C121 0.4(7)
B1 C119 C120 C121 -170.2(4)
F16 C120 C121 F17 -1.1(7)
C119 C120 C121 F17 178.2(4)
F16 C120 C121 C122 -179.6(4)
C119 C120 C121 C122 -0.2(8)
F17 C121 C122 F18 2.5(8)
C120 C121 C122 F18 -179.1(4)
F17 C121 C122 C123 -179.0(5)
C120 C121 C122 C123 -0.5(8)
F18 C122 C123 F19 1.5(8)
C121 C122 C123 F19 -177.0(5)
F18 C122 C123 C124 179.7(5)
C121 C122 C123 C124 1.1(8)
F19 C123 C124 F20 -2.0(7)
C122 C123 C124 F20 179.8(5)
F19 C123 C124 C119 177.1(4)
C122 C123 C124 C119 -1.0(8)
C120 C119 C124 F20 179.3(4)
B1 C119 C124 F20 -10.9(7)
C120 C119 C124 C123 0.2(7)
B1 C119 C124 C123 170.0(5)
